data_4119861
loop_
_publ_author_name
'Jiaxiang Chu'
'Christos E. Kefalidis'
'Laurent Maron'
'Xuebing Leng'
'Yaofeng Chen'

_publ_section_title
;
 Chameleon Behavior of a Newly Synthesized Scandium Nitrilimine Derivative
;
_journal_name_full 'Journal of the American Chemical Society'
_journal_page_first 8165
_journal_page_last 8168
_journal_paper_doi 10.1021/ja403387v
_journal_volume 135
_journal_year 2013
_chemical_formula_sum 'C40 H68 N7 Sc Si'
_chemical_formula_weight 720.06
_chemical_name_systematic
; 
 ? 
;
_space_group_IT_number 14
_symmetry_cell_setting monoclinic
_symmetry_space_group_name_Hall '-P 2ybc'
_symmetry_space_group_name_H-M 'P 1 21/c 1'
_atom_sites_solution_hydrogens geom
_atom_sites_solution_primary direct
_atom_sites_solution_secondary difmap
_audit_creation_method SHELXL-97
_cell_angle_alpha 90.00
_cell_angle_beta 101.370(3)
_cell_angle_gamma 90.00
_cell_formula_units_Z 4
_cell_length_a 10.933(2)
_cell_length_b 21.235(4)
_cell_length_c 18.601(3)
_cell_measurement_reflns_used 6711
_cell_measurement_temperature 133(2)
_cell_measurement_theta_max 27.61
_cell_measurement_theta_min 2.23
_cell_volume 4233.7(13)
_computing_cell_refinement 'Bruker SAINT'
_computing_data_collection 'Bruker APEX2'
_computing_data_reduction 'Bruker SAINT'
_computing_molecular_graphics 'Bruker SHELXTL'
_computing_publication_material 'Bruker SHELXTL'
_computing_structure_refinement 'SHELXL-97 (Sheldrick, 2008)'
_computing_structure_solution 'SHELXS-97 (Sheldrick, 2008)'
_diffrn_ambient_temperature 133(2)
_diffrn_measured_fraction_theta_full 0.998
_diffrn_measured_fraction_theta_max 0.998
_diffrn_measurement_device_type 'Bruker APEX-II CCD'
_diffrn_measurement_method '\f and \w scans'
_diffrn_radiation_monochromator graphite
_diffrn_radiation_source 'fine-focus sealed tube'
_diffrn_radiation_type MoK\a
_diffrn_radiation_wavelength 0.71073
_diffrn_reflns_av_R_equivalents 0.0998
_diffrn_reflns_av_sigmaI/netI 0.0944
_diffrn_reflns_limit_h_max 12
_diffrn_reflns_limit_h_min -13
_diffrn_reflns_limit_k_max 22
_diffrn_reflns_limit_k_min -25
_diffrn_reflns_limit_l_max 22
_diffrn_reflns_limit_l_min -22
_diffrn_reflns_number 26158
_diffrn_reflns_theta_full 25.05
_diffrn_reflns_theta_max 25.05
_diffrn_reflns_theta_min 1.47
_exptl_absorpt_coefficient_mu 0.237
_exptl_absorpt_correction_T_max 0.9653
_exptl_absorpt_correction_T_min 0.9323
_exptl_absorpt_correction_type multi-scan
_exptl_absorpt_process_details sadabs
_exptl_crystal_colour yellow
_exptl_crystal_density_diffrn 1.130
_exptl_crystal_description block
_exptl_crystal_F_000 1568
_exptl_crystal_size_max 0.30
_exptl_crystal_size_mid 0.25
_exptl_crystal_size_min 0.15
_refine_diff_density_max 0.570
_refine_diff_density_min -0.395
_refine_diff_density_rms 0.079
_refine_ls_extinction_method none
_refine_ls_goodness_of_fit_ref 0.916
_refine_ls_hydrogen_treatment constr
_refine_ls_matrix_type full
_refine_ls_number_parameters 458
_refine_ls_number_reflns 7477
_refine_ls_number_restraints 1
_refine_ls_restrained_S_all 0.916
_refine_ls_R_factor_all 0.1224
_refine_ls_R_factor_gt 0.0719
_refine_ls_shift/su_max 0.005
_refine_ls_shift/su_mean 0.000
_refine_ls_structure_factor_coef Fsqd
_refine_ls_weighting_details 'calc w=1/[\s^2^(Fo^2^)+(0.1283P)^2^+2.3326P] where P=(Fo^2^+2Fc^2^)/3'
_refine_ls_weighting_scheme calc
_refine_ls_wR_factor_gt 0.1791
_refine_ls_wR_factor_ref 0.2134
_reflns_number_gt 4501
_reflns_number_total 7477
_reflns_threshold_expression >2sigma(I)
_cod_data_source_file ja403387v_1.cif
_cod_data_source_block mo_dm11325_0m
_cod_original_cell_volume 4233.8(14)
_cod_database_code 4119861

loop_
_symmetry_equiv_pos_as_xyz
'x, y, z'
'-x, y+1/2, -z+1/2'
'-x, -y, -z'
'x, -y-1/2, z-1/2'

loop_
_atom_site_label
_atom_site_type_symbol
_atom_site_fract_x
_atom_site_fract_y
_atom_site_fract_z
_atom_site_U_iso_or_equiv
_atom_site_adp_type
_atom_site_occupancy
_atom_site_symmetry_multiplicity
_atom_site_calc_flag
_atom_site_refinement_flags
Sc1 Sc 0.38312(7) 0.71781(3) 0.48881(4) 0.0303(2) Uani 1 1 d .
Si1 Si 0.11898(14) 0.57202(6) 0.23512(7) 0.0545(4) Uani 1 1 d .
N1 N 0.4008(3) 0.82161(14) 0.49482(15) 0.0314(7) Uani 1 1 d .
N2 N 0.4100(3) 0.71990(15) 0.60931(16) 0.0358(8) Uani 1 1 d .
N3 N 0.3428(3) 0.61359(15) 0.52248(18) 0.0399(8) Uani 1 1 d .
N4 N 0.1538(3) 0.71453(15) 0.50413(18) 0.0396(8) Uani 1 1 d .
N5 N 0.5676(3) 0.69483(16) 0.4852(2) 0.0497(10) Uani 1 1 d .
H5 H 0.5952 0.7287 0.4663 0.060 Uiso 1 1 calc R
N6 N 0.3090(3) 0.70191(16) 0.37881(17) 0.0374(8) Uani 1 1 d U
N7 N 0.2497(4) 0.66978(18) 0.33237(19) 0.0491(9) Uani 1 1 d U
C1 C 0.4067(5) 0.9277(2) 0.5518(2) 0.0554(12) Uani 1 1 d .
H1A H 0.4344 0.9409 0.5071 0.083 Uiso 1 1 calc R
H1B H 0.4642 0.9443 0.5948 0.083 Uiso 1 1 calc R
H1C H 0.3226 0.9439 0.5511 0.083 Uiso 1 1 calc R
C2 C 0.4053(4) 0.85614(19) 0.5556(2) 0.0388(10) Uani 1 1 d .
C3 C 0.4075(4) 0.8318(2) 0.6256(2) 0.0427(10) Uani 1 1 d .
H3 H 0.4039 0.8628 0.6619 0.051 Uiso 1 1 calc R
C4 C 0.4139(4) 0.7699(2) 0.6518(2) 0.0383(10) Uani 1 1 d .
C5 C 0.4242(5) 0.7619(2) 0.7337(2) 0.0594(13) Uani 1 1 d .
H5A H 0.3525 0.7378 0.7431 0.089 Uiso 1 1 calc R
H5B H 0.4253 0.8034 0.7569 0.089 Uiso 1 1 calc R
H5C H 0.5014 0.7393 0.7542 0.089 Uiso 1 1 calc R
C6 C 0.4219(4) 0.65789(19) 0.6470(2) 0.0421(10) Uani 1 1 d .
H6A H 0.3479 0.6503 0.6690 0.051 Uiso 1 1 calc R
H6B H 0.4967 0.6579 0.6868 0.051 Uiso 1 1 calc R
C7 C 0.4330(4) 0.6062(2) 0.5929(2) 0.0439(10) Uani 1 1 d .
H7A H 0.5188 0.6060 0.5831 0.053 Uiso 1 1 calc R
H7B H 0.4187 0.5650 0.6149 0.053 Uiso 1 1 calc R
C8 C 0.2118(4) 0.6029(2) 0.5297(3) 0.0519(12) Uani 1 1 d .
H8A H 0.2099 0.5687 0.5656 0.062 Uiso 1 1 calc R
H8B H 0.1633 0.5886 0.4818 0.062 Uiso 1 1 calc R
C9 C 0.1491(4) 0.6608(2) 0.5539(2) 0.0483(11) Uani 1 1 d .
H9A H 0.0611 0.6509 0.5550 0.058 Uiso 1 1 calc R
H9B H 0.1913 0.6725 0.6042 0.058 Uiso 1 1 calc R
C10 C 0.3758(4) 0.56681(19) 0.4703(2) 0.0496(11) Uani 1 1 d .
H10A H 0.3636 0.5242 0.4878 0.074 Uiso 1 1 calc R
H10B H 0.4633 0.5723 0.4665 0.074 Uiso 1 1 calc R
H10C H 0.3223 0.5730 0.4219 0.074 Uiso 1 1 calc R
C11 C 0.4220(4) 0.85552(17) 0.43011(19) 0.0346(9) Uani 1 1 d .
C12 C 0.3190(4) 0.87296(18) 0.3749(2) 0.0401(10) Uani 1 1 d .
C13 C 0.3425(5) 0.9096(2) 0.3173(2) 0.0491(11) Uani 1 1 d .
H13 H 0.2742 0.9227 0.2805 0.059 Uiso 1 1 calc R
C14 C 0.4602(5) 0.9275(2) 0.3117(2) 0.0521(12) Uani 1 1 d .
H14 H 0.4729 0.9529 0.2718 0.062 Uiso 1 1 calc R
C15 C 0.5603(5) 0.9084(2) 0.3642(2) 0.0506(11) Uani 1 1 d .
H15 H 0.6421 0.9203 0.3596 0.061 Uiso 1 1 calc R
C16 C 0.5441(4) 0.87180(18) 0.4241(2) 0.0403(10) Uani 1 1 d .
C17 C 0.6585(4) 0.8532(2) 0.4794(3) 0.0541(12) Uani 1 1 d .
H17 H 0.6315 0.8245 0.5160 0.065 Uiso 1 1 calc R
C18 C 0.7490(5) 0.8171(3) 0.4424(4) 0.089(2) Uani 1 1 d .
H18A H 0.7052 0.7820 0.4142 0.134 Uiso 1 1 calc R
H18B H 0.8176 0.8007 0.4797 0.134 Uiso 1 1 calc R
H18C H 0.7825 0.8453 0.4093 0.134 Uiso 1 1 calc R
C19 C 0.7228(6) 0.9107(3) 0.5211(4) 0.094(2) Uani 1 1 d .
H19A H 0.7585 0.9373 0.4874 0.142 Uiso 1 1 calc R
H19B H 0.7894 0.8965 0.5611 0.142 Uiso 1 1 calc R
H19C H 0.6615 0.9351 0.5415 0.142 Uiso 1 1 calc R
C20 C 0.1870(4) 0.8547(2) 0.3779(2) 0.0489(11) Uani 1 1 d .
H20 H 0.1913 0.8204 0.4151 0.059 Uiso 1 1 calc R
C21 C 0.1166(5) 0.9105(3) 0.4041(3) 0.0721(15) Uani 1 1 d .
H21A H 0.1578 0.9225 0.4538 0.108 Uiso 1 1 calc R
H21B H 0.0303 0.8980 0.4042 0.108 Uiso 1 1 calc R
H21C H 0.1169 0.9463 0.3709 0.108 Uiso 1 1 calc R
C22 C 0.1150(5) 0.8289(3) 0.3046(3) 0.0705(16) Uani 1 1 d .
H22A H 0.1105 0.8613 0.2667 0.106 Uiso 1 1 calc R
H22B H 0.0304 0.8172 0.3097 0.106 Uiso 1 1 calc R
H22C H 0.1580 0.7917 0.2907 0.106 Uiso 1 1 calc R
C34 C 0.1150(4) 0.7707(2) 0.5409(3) 0.0482(11) Uani 1 1 d .
H34A H 0.1135 0.8075 0.5088 0.072 Uiso 1 1 calc R
H34B H 0.1743 0.7781 0.5869 0.072 Uiso 1 1 calc R
H34C H 0.0315 0.7639 0.5512 0.072 Uiso 1 1 calc R
C35 C 0.0589(4) 0.7039(2) 0.4359(2) 0.0527(12) Uani 1 1 d .
H35A H -0.0242 0.7011 0.4480 0.079 Uiso 1 1 calc R
H35B H 0.0776 0.6646 0.4126 0.079 Uiso 1 1 calc R
H35C H 0.0607 0.7391 0.4020 0.079 Uiso 1 1 calc R
C36 C 0.6702(4) 0.65472(18) 0.4967(2) 0.0385(10) Uani 1 1 d .
C37 C 0.7011(4) 0.61943(19) 0.4378(2) 0.0452(11) Uani 1 1 d .
C38 C 0.7983(4) 0.57619(19) 0.4528(3) 0.0495(11) Uani 1 1 d .
H38 H 0.8187 0.5525 0.4135 0.059 Uiso 1 1 calc R
C39 C 0.8664(4) 0.5664(2) 0.5226(3) 0.0522(12) Uani 1 1 d .
H39 H 0.9307 0.5356 0.5314 0.063 Uiso 1 1 calc R
C40 C 0.8394(4) 0.60159(19) 0.5783(3) 0.0466(11) Uani 1 1 d .
H40 H 0.8869 0.5953 0.6263 0.056 Uiso 1 1 calc R
C41 C 0.7452(4) 0.64657(19) 0.5679(2) 0.0412(10) Uani 1 1 d .
C42 C 0.7290(5) 0.6883(2) 0.6317(2) 0.0530(12) Uani 1 1 d .
H42 H 0.6420 0.7052 0.6209 0.064 Uiso 1 1 calc R
C43 C 0.7474(5) 0.6537(3) 0.7049(3) 0.0762(16) Uani 1 1 d .
H43A H 0.6980 0.6148 0.6990 0.114 Uiso 1 1 calc R
H43B H 0.7201 0.6807 0.7414 0.114 Uiso 1 1 calc R
H43C H 0.8358 0.6433 0.7212 0.114 Uiso 1 1 calc R
C44 C 0.8184(5) 0.7442(2) 0.6390(3) 0.0670(14) Uani 1 1 d .
H44A H 0.9046 0.7290 0.6515 0.100 Uiso 1 1 calc R
H44B H 0.8021 0.7723 0.6779 0.100 Uiso 1 1 calc R
H44C H 0.8059 0.7672 0.5925 0.100 Uiso 1 1 calc R
C45 C 0.6346(5) 0.6295(2) 0.3593(3) 0.0584(13) Uani 1 1 d .
H45 H 0.5604 0.6567 0.3606 0.070 Uiso 1 1 calc R
C46 C 0.7159(6) 0.6643(3) 0.3163(3) 0.0887(19) Uani 1 1 d .
H46A H 0.7408 0.7048 0.3400 0.133 Uiso 1 1 calc R
H46B H 0.6696 0.6716 0.2663 0.133 Uiso 1 1 calc R
H46C H 0.7905 0.6392 0.3146 0.133 Uiso 1 1 calc R
C47 C 0.5869(8) 0.5691(3) 0.3203(3) 0.109(3) Uani 1 1 d .
H47A H 0.6574 0.5413 0.3177 0.164 Uiso 1 1 calc R
H47B H 0.5421 0.5789 0.2705 0.164 Uiso 1 1 calc R
H47C H 0.5302 0.5480 0.3473 0.164 Uiso 1 1 calc R
C48 C 0.1887(5) 0.6402(3) 0.2831(3) 0.0673(15) Uani 1 1 d .
C49 C 0.0008(7) 0.5382(3) 0.2818(4) 0.107(2) Uani 1 1 d .
H49A H 0.0358 0.5340 0.3343 0.160 Uiso 1 1 calc R
H49B H -0.0243 0.4967 0.2611 0.160 Uiso 1 1 calc R
H49C H -0.0722 0.5660 0.2749 0.160 Uiso 1 1 calc R
C50 C 0.0579(8) 0.5928(3) 0.1395(4) 0.117(3) Uani 1 1 d .
H50A H -0.0068 0.6251 0.1372 0.175 Uiso 1 1 calc R
H50B H 0.0220 0.5553 0.1127 0.175 Uiso 1 1 calc R
H50C H 0.1257 0.6091 0.1174 0.175 Uiso 1 1 calc R
C51 C 0.2422(7) 0.5123(3) 0.2354(4) 0.108(2) Uani 1 1 d .
H51A H 0.3153 0.5322 0.2219 0.163 Uiso 1 1 calc R
H51B H 0.2108 0.4790 0.2001 0.163 Uiso 1 1 calc R
H51C H 0.2659 0.4940 0.2846 0.163 Uiso 1 1 calc R

loop_
_atom_site_aniso_label
_atom_site_aniso_U_11
_atom_site_aniso_U_22
_atom_site_aniso_U_33
_atom_site_aniso_U_23
_atom_site_aniso_U_13
_atom_site_aniso_U_12
Sc1 0.0381(4) 0.0269(4) 0.0269(4) -0.0012(3) 0.0087(3) 0.0004(3)
Si1 0.0752(10) 0.0451(8) 0.0424(7) -0.0084(6) 0.0092(6) -0.0054(6)
N1 0.0362(18) 0.0293(17) 0.0287(16) -0.0017(14) 0.0063(13) 0.0004(14)
N2 0.0432(19) 0.038(2) 0.0276(16) 0.0060(15) 0.0103(13) -0.0019(15)
N3 0.046(2) 0.0320(19) 0.0442(19) 0.0007(15) 0.0151(15) -0.0022(15)
N4 0.0391(19) 0.0351(19) 0.0455(19) -0.0041(16) 0.0105(15) -0.0029(15)
N5 0.047(2) 0.034(2) 0.074(3) 0.0212(18) 0.0256(18) 0.0105(16)
N6 0.047(2) 0.038(2) 0.0276(16) -0.0077(14) 0.0095(14) 0.0015(15)
N7 0.057(2) 0.049(2) 0.041(2) -0.0018(17) 0.0083(17) 0.0034(18)
C1 0.084(4) 0.033(3) 0.049(3) -0.008(2) 0.012(2) 0.001(2)
C2 0.041(2) 0.035(2) 0.040(2) -0.0064(18) 0.0079(18) 0.0005(18)
C3 0.053(3) 0.043(3) 0.033(2) -0.0129(19) 0.0120(18) -0.002(2)
C4 0.043(2) 0.046(3) 0.0272(19) -0.0026(18) 0.0108(16) -0.0018(18)
C5 0.088(4) 0.064(3) 0.030(2) 0.001(2) 0.019(2) -0.001(3)
C6 0.046(3) 0.048(3) 0.035(2) 0.0103(19) 0.0151(18) -0.0028(19)
C7 0.053(3) 0.037(2) 0.045(2) 0.0125(19) 0.015(2) 0.0011(19)
C8 0.056(3) 0.037(3) 0.065(3) 0.000(2) 0.018(2) -0.008(2)
C9 0.046(3) 0.045(3) 0.058(3) 0.001(2) 0.020(2) -0.008(2)
C10 0.061(3) 0.029(2) 0.060(3) -0.004(2) 0.016(2) 0.001(2)
C11 0.051(3) 0.024(2) 0.030(2) -0.0029(16) 0.0108(17) 0.0031(17)
C12 0.054(3) 0.028(2) 0.035(2) -0.0030(17) 0.0016(18) 0.0077(18)
C13 0.073(3) 0.038(3) 0.032(2) 0.0026(19) 0.001(2) 0.005(2)
C14 0.084(4) 0.036(3) 0.036(2) 0.0078(19) 0.013(2) 0.002(2)
C15 0.069(3) 0.034(2) 0.053(3) 0.004(2) 0.022(2) -0.004(2)
C16 0.056(3) 0.028(2) 0.038(2) 0.0004(17) 0.0124(19) -0.0005(18)
C17 0.046(3) 0.050(3) 0.066(3) 0.023(2) 0.010(2) -0.005(2)
C18 0.066(4) 0.085(5) 0.126(5) 0.047(4) 0.043(4) 0.019(3)
C19 0.077(4) 0.087(5) 0.101(5) 0.018(4) -0.027(4) -0.010(3)
C20 0.048(3) 0.050(3) 0.045(2) 0.008(2) -0.001(2) 0.009(2)
C21 0.066(3) 0.067(4) 0.083(4) 0.004(3) 0.015(3) 0.022(3)
C22 0.062(3) 0.077(4) 0.062(3) 0.013(3) -0.013(3) 0.000(3)
C34 0.043(3) 0.048(3) 0.056(3) -0.007(2) 0.015(2) 0.003(2)
C35 0.039(2) 0.061(3) 0.056(3) -0.010(2) 0.004(2) -0.004(2)
C36 0.040(2) 0.024(2) 0.054(3) 0.0107(18) 0.0148(19) -0.0043(17)
C37 0.048(3) 0.030(2) 0.058(3) 0.002(2) 0.009(2) -0.0075(19)
C38 0.060(3) 0.027(2) 0.066(3) -0.010(2) 0.023(2) -0.005(2)
C39 0.039(3) 0.033(3) 0.081(3) 0.002(2) 0.004(2) 0.0007(19)
C40 0.046(3) 0.032(2) 0.059(3) 0.005(2) 0.004(2) -0.0049(19)
C41 0.039(2) 0.031(2) 0.056(3) 0.0088(19) 0.0138(19) -0.0041(18)
C42 0.057(3) 0.054(3) 0.053(3) 0.002(2) 0.022(2) -0.002(2)
C43 0.075(4) 0.092(4) 0.065(3) 0.007(3) 0.021(3) -0.009(3)
C44 0.073(4) 0.056(3) 0.079(4) -0.018(3) 0.032(3) -0.013(3)
C45 0.077(4) 0.042(3) 0.055(3) 0.005(2) 0.009(2) -0.012(2)
C46 0.121(5) 0.075(4) 0.072(4) 0.024(3) 0.024(4) -0.018(4)
C47 0.183(7) 0.077(4) 0.050(3) 0.015(3) -0.020(4) -0.057(5)
C48 0.080(4) 0.065(4) 0.052(3) -0.016(3) 0.000(3) -0.008(3)
C49 0.121(6) 0.089(5) 0.130(6) -0.040(4) 0.074(5) -0.030(4)
C50 0.152(7) 0.076(4) 0.094(5) 0.011(4) -0.047(5) -0.045(4)
C51 0.148(7) 0.058(4) 0.136(6) -0.002(4) 0.069(5) 0.014(4)

loop_
_atom_type_symbol
_atom_type_description
_atom_type_scat_dispersion_real
_atom_type_scat_dispersion_imag
_atom_type_scat_source
C C 0.0033 0.0016 'International Tables Vol C Tables 4.2.6.8 and 6.1.1.4'
H H 0.0000 0.0000 'International Tables Vol C Tables 4.2.6.8 and 6.1.1.4'
N N 0.0061 0.0033 'International Tables Vol C Tables 4.2.6.8 and 6.1.1.4'
Si Si 0.0817 0.0704 'International Tables Vol C Tables 4.2.6.8 and 6.1.1.4'
Sc Sc 0.2519 0.3716 'International Tables Vol C Tables 4.2.6.8 and 6.1.1.4'

loop_
_geom_angle_atom_site_label_1
_geom_angle_atom_site_label_2
_geom_angle_atom_site_label_3
_geom_angle
N6 Sc1 N5 97.03(14)
N6 Sc1 N2 162.67(13)
N5 Sc1 N2 95.82(14)
N6 Sc1 N1 103.01(12)
N5 Sc1 N1 99.14(13)
N2 Sc1 N1 86.32(11)
N6 Sc1 N3 92.98(12)
N5 Sc1 N3 91.22(13)
N2 Sc1 N3 75.15(12)
N1 Sc1 N3 159.63(12)
N6 Sc1 N4 84.57(12)
N5 Sc1 N4 164.33(13)
N2 Sc1 N4 79.95(11)
N1 Sc1 N4 95.65(11)
N3 Sc1 N4 73.12(11)
C48 Si1 C50 109.2(3)
C48 Si1 C49 110.5(3)
C50 Si1 C49 113.4(4)
C48 Si1 C51 108.3(3)
C50 Si1 C51 107.2(4)
C49 Si1 C51 108.1(3)
C2 N1 C11 116.1(3)
C2 N1 Sc1 125.1(3)
C11 N1 Sc1 118.4(2)
C4 N2 C6 116.2(3)
C4 N2 Sc1 127.5(3)
C6 N2 Sc1 116.3(2)
C8 N3 C10 108.7(3)
C8 N3 C7 112.9(3)
C10 N3 C7 107.6(3)
C8 N3 Sc1 113.6(2)
C10 N3 Sc1 111.8(3)
C7 N3 Sc1 102.0(2)
C9 N4 C34 106.6(3)
C9 N4 C35 108.3(3)
C34 N4 C35 107.5(3)
C9 N4 Sc1 104.2(2)
C34 N4 Sc1 113.8(2)
C35 N4 Sc1 116.0(3)
C36 N5 Sc1 153.2(3)
C36 N5 H5 103.4
Sc1 N5 H5 103.4
N7 N6 Sc1 149.5(3)
N6 N7 C48 176.5(5)
C2 C1 H1A 109.5
C2 C1 H1B 109.5
H1A C1 H1B 109.5
C2 C1 H1C 109.5
H1A C1 H1C 109.5
H1B C1 H1C 109.5
N1 C2 C3 125.1(4)
N1 C2 C1 120.4(4)
C3 C2 C1 114.5(4)
C2 C3 C4 131.6(4)
C2 C3 H3 114.2
C4 C3 H3 114.2
N2 C4 C3 123.6(3)
N2 C4 C5 120.0(4)
C3 C4 C5 116.4(4)
C4 C5 H5A 109.5
C4 C5 H5B 109.5
H5A C5 H5B 109.5
C4 C5 H5C 109.5
H5A C5 H5C 109.5
H5B C5 H5C 109.5
N2 C6 C7 110.0(3)
N2 C6 H6A 109.7
C7 C6 H6A 109.7
N2 C6 H6B 109.7
C7 C6 H6B 109.7
H6A C6 H6B 108.2
N3 C7 C6 112.6(3)
N3 C7 H7A 109.1
C6 C7 H7A 109.1
N3 C7 H7B 109.1
C6 C7 H7B 109.1
H7A C7 H7B 107.8
N3 C8 C9 113.8(4)
N3 C8 H8A 108.8
C9 C8 H8A 108.8
N3 C8 H8B 108.8
C9 C8 H8B 108.8
H8A C8 H8B 107.7
N4 C9 C8 111.4(4)
N4 C9 H9A 109.3
C8 C9 H9A 109.3
N4 C9 H9B 109.3
C8 C9 H9B 109.3
H9A C9 H9B 108.0
N3 C10 H10A 109.5
N3 C10 H10B 109.5
H10A C10 H10B 109.5
N3 C10 H10C 109.5
H10A C10 H10C 109.5
H10B C10 H10C 109.5
C16 C11 C12 120.7(4)
C16 C11 N1 119.6(3)
C12 C11 N1 119.6(4)
C13 C12 C11 117.6(4)
C13 C12 C20 119.8(4)
C11 C12 C20 122.5(4)
C14 C13 C12 122.4(4)
C14 C13 H13 118.8
C12 C13 H13 118.8
C13 C14 C15 119.5(4)
C13 C14 H14 120.2
C15 C14 H14 120.2
C14 C15 C16 121.5(5)
C14 C15 H15 119.3
C16 C15 H15 119.3
C15 C16 C11 118.1(4)
C15 C16 C17 118.1(4)
C11 C16 C17 123.7(4)
C16 C17 C18 110.5(4)
C16 C17 C19 111.8(4)
C18 C17 C19 110.8(5)
C16 C17 H17 107.9
C18 C17 H17 107.9
C19 C17 H17 107.9
C17 C18 H18A 109.5
C17 C18 H18B 109.5
H18A C18 H18B 109.5
C17 C18 H18C 109.5
H18A C18 H18C 109.5
H18B C18 H18C 109.5
C17 C19 H19A 109.5
C17 C19 H19B 109.5
H19A C19 H19B 109.5
C17 C19 H19C 109.5
H19A C19 H19C 109.5
H19B C19 H19C 109.5
C12 C20 C22 112.8(4)
C12 C20 C21 110.9(4)
C22 C20 C21 110.7(4)
C12 C20 H20 107.4
C22 C20 H20 107.4
C21 C20 H20 107.4
C20 C21 H21A 109.5
C20 C21 H21B 109.5
H21A C21 H21B 109.5
C20 C21 H21C 109.5
H21A C21 H21C 109.5
H21B C21 H21C 109.5
C20 C22 H22A 109.5
C20 C22 H22B 109.5
H22A C22 H22B 109.5
C20 C22 H22C 109.5
H22A C22 H22C 109.5
H22B C22 H22C 109.5
N4 C34 H34A 109.5
N4 C34 H34B 109.5
H34A C34 H34B 109.5
N4 C34 H34C 109.5
H34A C34 H34C 109.5
H34B C34 H34C 109.5
N4 C35 H35A 109.5
N4 C35 H35B 109.5
H35A C35 H35B 109.5
N4 C35 H35C 109.5
H35A C35 H35C 109.5
H35B C35 H35C 109.5
N5 C36 C37 120.8(4)
N5 C36 C41 121.0(4)
C37 C36 C41 118.1(4)
C38 C37 C36 118.8(4)
C38 C37 C45 119.4(4)
C36 C37 C45 121.8(4)
C39 C38 C37 122.6(4)
C39 C38 H38 118.7
C37 C38 H38 118.7
C40 C39 C38 118.5(4)
C40 C39 H39 120.7
C38 C39 H39 120.7
C39 C40 C41 122.6(4)
C39 C40 H40 118.7
C41 C40 H40 118.7
C40 C41 C36 119.2(4)
C40 C41 C42 119.3(4)
C36 C41 C42 121.4(4)
C41 C42 C43 113.7(4)
C41 C42 C44 110.6(4)
C43 C42 C44 109.0(4)
C41 C42 H42 107.8
C43 C42 H42 107.8
C44 C42 H42 107.8
C42 C43 H43A 109.5
C42 C43 H43B 109.5
H43A C43 H43B 109.5
C42 C43 H43C 109.5
H43A C43 H43C 109.5
H43B C43 H43C 109.5
C42 C44 H44A 109.5
C42 C44 H44B 109.5
H44A C44 H44B 109.5
C42 C44 H44C 109.5
H44A C44 H44C 109.5
H44B C44 H44C 109.5
C46 C45 C37 111.1(4)
C46 C45 C47 110.2(5)
C37 C45 C47 113.4(4)
C46 C45 H45 107.2
C37 C45 H45 107.2
C47 C45 H45 107.2
C45 C46 H46A 109.5
C45 C46 H46B 109.5
H46A C46 H46B 109.5
C45 C46 H46C 109.5
H46A C46 H46C 109.5
H46B C46 H46C 109.5
C45 C47 H47A 109.5
C45 C47 H47B 109.5
H47A C47 H47B 109.5
C45 C47 H47C 109.5
H47A C47 H47C 109.5
H47B C47 H47C 109.5
N7 C48 Si1 157.4(5)
Si1 C49 H49A 109.5
Si1 C49 H49B 109.5
H49A C49 H49B 109.5
Si1 C49 H49C 109.5
H49A C49 H49C 109.5
H49B C49 H49C 109.5
Si1 C50 H50A 109.5
Si1 C50 H50B 109.5
H50A C50 H50B 109.5
Si1 C50 H50C 109.5
H50A C50 H50C 109.5
H50B C50 H50C 109.5
Si1 C51 H51A 109.5
Si1 C51 H51B 109.5
H51A C51 H51B 109.5
Si1 C51 H51C 109.5
H51A C51 H51C 109.5
H51B C51 H51C 109.5

loop_
_geom_bond_atom_site_label_1
_geom_bond_atom_site_label_2
_geom_bond_distance
Sc1 N6 2.075(3)
Sc1 N5 2.088(4)
Sc1 N2 2.203(3)
Sc1 N1 2.214(3)
Sc1 N3 2.365(3)
Sc1 N4 2.580(3)
Si1 C48 1.790(5)
Si1 C50 1.826(6)
Si1 C49 1.839(6)
Si1 C51 1.850(7)
N1 C2 1.341(5)
N1 C11 1.460(5)
N2 C4 1.319(5)
N2 C6 1.485(5)
N3 C8 1.482(6)
N3 C10 1.483(5)
N3 C7 1.484(5)
N4 C9 1.477(5)
N4 C34 1.478(5)
N4 C35 1.491(5)
N5 C36 1.391(5)
N5 H5 0.8800
N6 N7 1.188(5)
N7 C48 1.199(6)
C1 C2 1.521(6)
C1 H1A 0.9800
C1 H1B 0.9800
C1 H1C 0.9800
C2 C3 1.396(6)
C3 C4 1.400(6)
C3 H3 0.9500
C4 C5 1.515(5)
C5 H5A 0.9800
C5 H5B 0.9800
C5 H5C 0.9800
C6 C7 1.510(6)
C6 H6A 0.9900
C6 H6B 0.9900
C7 H7A 0.9900
C7 H7B 0.9900
C8 C9 1.518(6)
C8 H8A 0.9900
C8 H8B 0.9900
C9 H9A 0.9900
C9 H9B 0.9900
C10 H10A 0.9800
C10 H10B 0.9800
C10 H10C 0.9800
C11 C16 1.404(6)
C11 C12 1.416(5)
C12 C13 1.389(6)
C12 C20 1.505(6)
C13 C14 1.365(7)
C13 H13 0.9500
C14 C15 1.376(6)
C14 H14 0.9500
C15 C16 1.398(6)
C15 H15 0.9500
C16 C17 1.507(6)
C17 C18 1.520(8)
C17 C19 1.540(7)
C17 H17 1.0000
C18 H18A 0.9800
C18 H18B 0.9800
C18 H18C 0.9800
C19 H19A 0.9800
C19 H19B 0.9800
C19 H19C 0.9800
C20 C22 1.535(6)
C20 C21 1.543(7)
C20 H20 1.0000
C21 H21A 0.9800
C21 H21B 0.9800
C21 H21C 0.9800
C22 H22A 0.9800
C22 H22B 0.9800
C22 H22C 0.9800
C34 H34A 0.9800
C34 H34B 0.9800
C34 H34C 0.9800
C35 H35A 0.9800
C35 H35B 0.9800
C35 H35C 0.9800
C36 C37 1.421(6)
C36 C41 1.424(6)
C37 C38 1.391(6)
C37 C45 1.513(6)
C38 C39 1.378(6)
C38 H38 0.9500
C39 C40 1.357(6)
C39 H39 0.9500
C40 C41 1.390(6)
C40 H40 0.9500
C41 C42 1.519(6)
C42 C43 1.525(7)
C42 C44 1.528(7)
C42 H42 1.0000
C43 H43A 0.9800
C43 H43B 0.9800
C43 H43C 0.9800
C44 H44A 0.9800
C44 H44B 0.9800
C44 H44C 0.9800
C45 C46 1.502(7)
C45 C47 1.514(7)
C45 H45 1.0000
C46 H46A 0.9800
C46 H46B 0.9800
C46 H46C 0.9800
C47 H47A 0.9800
C47 H47B 0.9800
C47 H47C 0.9800
C49 H49A 0.9800
C49 H49B 0.9800
C49 H49C 0.9800
C50 H50A 0.9800
C50 H50B 0.9800
C50 H50C 0.9800
C51 H51A 0.9800
C51 H51B 0.9800
C51 H51C 0.9800
